data_4120687
loop_
_publ_author_name
'Wang, Xiaoming'
'Guo, Peihua'
'Han, Zhaobin'
'Wang, Xubin'
'Wang, Zheng'
'Ding, Kuiling'

_publ_section_title
;
 Spiroketal-based diphosphine ligands in pd-catalyzed asymmetric allylic
 amination of morita-baylis-hillman adducts: exceptionally high efficiency
 and new mechanism.
;
_journal_issue 1
_journal_name_full 'Journal of the American Chemical Society'
_journal_page_first 405
_journal_page_last 411
_journal_paper_doi 10.1021/ja410707q
_journal_volume 136
_journal_year 2014
_chemical_absolute_configuration ad
_chemical_formula_sum 'C44 H38 O2 P2'
_chemical_formula_weight 660.68
_chemical_name_systematic
; 
 ? 
;
_space_group_IT_number 19
_symmetry_cell_setting orthorhombic
_symmetry_space_group_name_Hall 'P 2ac 2ab'
_symmetry_space_group_name_H-M 'P 21 21 21'
_atom_sites_solution_hydrogens geom
_atom_sites_solution_primary direct
_atom_sites_solution_secondary difmap
_audit_creation_method SHELXL-97
_cell_angle_alpha 90.00
_cell_angle_beta 90.00
_cell_angle_gamma 90.00
_cell_formula_units_Z 4
_cell_length_a 7.5337(13)
_cell_length_b 17.205(3)
_cell_length_c 27.444(5)
_cell_measurement_reflns_used 3929
_cell_measurement_temperature 293(2)
_cell_measurement_theta_max 44.292
_cell_measurement_theta_min 4.735
_cell_volume 3557.2(11)
_computing_cell_refinement 'Bruker SMART'
_computing_data_collection 'Bruker SMART'
_computing_data_reduction 'Bruker SHELXTL'
_computing_molecular_graphics 'Bruker SHELXTL'
_computing_publication_material 'Bruker SHELXTL'
_computing_structure_refinement 'SHELXL-97 (Sheldrick, 1997)'
_computing_structure_solution 'SHELXS-97 (Sheldrick, 1990)'
_diffrn_ambient_temperature 293(2)
_diffrn_measured_fraction_theta_full 1.000
_diffrn_measured_fraction_theta_max 1.000
_diffrn_measurement_device_type 'CCD area detector'
_diffrn_measurement_method 'phi and omega scans'
_diffrn_radiation_monochromator graphite
_diffrn_radiation_source 'fine-focus sealed tube'
_diffrn_radiation_type MoK\a
_diffrn_radiation_wavelength 0.71073
_diffrn_reflns_av_R_equivalents 0.0567
_diffrn_reflns_av_sigmaI/netI 0.0606
_diffrn_reflns_limit_h_max 5
_diffrn_reflns_limit_h_min -9
_diffrn_reflns_limit_k_max 20
_diffrn_reflns_limit_k_min -21
_diffrn_reflns_limit_l_max 33
_diffrn_reflns_limit_l_min -33
_diffrn_reflns_number 21598
_diffrn_reflns_theta_full 26.00
_diffrn_reflns_theta_max 26.00
_diffrn_reflns_theta_min 1.40
_exptl_absorpt_coefficient_mu 0.159
_exptl_absorpt_correction_T_max 1.00000
_exptl_absorpt_correction_T_min 0.54165
_exptl_absorpt_correction_type empirical
_exptl_absorpt_process_details sadabs
_exptl_crystal_colour colorless
_exptl_crystal_density_diffrn 1.234
_exptl_crystal_density_method 'not measured'
_exptl_crystal_description prismatic
_exptl_crystal_F_000 1392
_exptl_crystal_size_max 0.231
_exptl_crystal_size_mid 0.175
_exptl_crystal_size_min 0.121
_refine_diff_density_max 0.204
_refine_diff_density_min -0.176
_refine_diff_density_rms 0.038
_refine_ls_abs_structure_details 'Flack H D (1983), Acta Cryst. A39, 876-881'
_refine_ls_abs_structure_Flack -0.08(7)
_refine_ls_extinction_method none
_refine_ls_goodness_of_fit_ref 0.998
_refine_ls_hydrogen_treatment constr
_refine_ls_matrix_type full
_refine_ls_number_parameters 433
_refine_ls_number_reflns 6995
_refine_ls_number_restraints 0
_refine_ls_restrained_S_all 0.998
_refine_ls_R_factor_all 0.0597
_refine_ls_R_factor_gt 0.0436
_refine_ls_shift/su_max 0.001
_refine_ls_shift/su_mean 0.000
_refine_ls_structure_factor_coef Fsqd
_refine_ls_weighting_details 'calc w=1/[\s^2^(Fo^2^)+(0.0483P)^2^+0.0000P] where P=(Fo^2^+2Fc^2^)/3'
_refine_ls_weighting_scheme calc
_refine_ls_wR_factor_gt 0.0949
_refine_ls_wR_factor_ref 0.1029
_reflns_number_gt 5536
_reflns_number_total 6995
_reflns_threshold_expression >2sigma(I)
_cod_data_source_file ja410707q_si_002.cif
_cod_data_source_block cd213299
_cod_depositor_comments
;
The following automatic conversions were performed:

'_symmetry_cell_setting' value 'Orthorhombic' changed to
'orthorhombic' according to
/usr/data/users/saulius/automatic-downloads/current/ACS/lib/dictionaries/cif_core.dic
dictionary named 'cif_core.dic' version 2.4.2 from 2011-04-26.

Automatic conversion script
Id: cif_fix_values 2281 2013-09-26 08:29:07Z andrius 
;
_cod_original_cell_volume 3557.2(10)
_cod_original_sg_symbol_H-M P2(1)2(1)2(1)
_cod_database_code 4120687

loop_
_symmetry_equiv_pos_as_xyz
'x, y, z'
'-x+1/2, -y, z+1/2'
'-x, y+1/2, -z+1/2'
'x+1/2, -y+1/2, -z'

loop_
_atom_site_label
_atom_site_type_symbol
_atom_site_fract_x
_atom_site_fract_y
_atom_site_fract_z
_atom_site_U_iso_or_equiv
_atom_site_adp_type
_atom_site_occupancy
_atom_site_symmetry_multiplicity
_atom_site_calc_flag
_atom_site_refinement_flags
P1 P 1.13513(8) 0.88765(4) 0.35010(2) 0.04528(16) Uani 1 1 d .
P2 P 1.00947(9) 0.92438(3) 0.124530(19) 0.04624(16) Uani 1 1 d .
O1 O 0.8576(2) 0.94703(8) 0.28965(5) 0.0491(4) Uani 1 1 d .
O2 O 0.7976(2) 0.93781(8) 0.20939(5) 0.0455(4) Uani 1 1 d .
C1 C 0.8638(3) 0.99160(12) 0.33113(7) 0.0421(5) Uani 1 1 d .
C2 C 0.9871(3) 0.96844(12) 0.36594(7) 0.0415(5) Uani 1 1 d .
C3 C 0.9946(4) 1.01030(14) 0.40931(7) 0.0518(6) Uani 1 1 d .
H3 H 1.0742 0.9954 0.4335 0.062 Uiso 1 1 calc R
C4 C 0.8861(4) 1.07342(14) 0.41700(8) 0.0595(7) Uani 1 1 d .
H4 H 0.8926 1.1009 0.4461 0.071 Uiso 1 1 calc R
C5 C 0.7691(4) 1.09563(13) 0.38179(8) 0.0557(6) Uani 1 1 d .
H5 H 0.6964 1.1384 0.3873 0.067 Uiso 1 1 calc R
C6 C 0.7561(3) 1.05587(12) 0.33793(7) 0.0475(6) Uani 1 1 d .
C7 C 0.6312(4) 1.08130(15) 0.29842(8) 0.0599(7) Uani 1 1 d .
H7A H 0.6336 1.1375 0.2961 0.072 Uiso 1 1 calc R
H7B H 0.5114 1.0659 0.3071 0.072 Uiso 1 1 calc R
C8 C 0.6784(4) 1.04658(13) 0.24897(8) 0.0504(6) Uani 1 1 d .
H8 H 0.7853 1.0727 0.2369 0.060 Uiso 1 1 calc R
C9 C 0.5308(4) 1.05839(15) 0.21174(8) 0.0619(7) Uani 1 1 d .
H9A H 0.4991 1.1130 0.2108 0.074 Uiso 1 1 calc R
H9B H 0.5744 1.0441 0.1797 0.074 Uiso 1 1 calc R
C10 C 0.3674(4) 1.01132(17) 0.22297(9) 0.0681(8) Uani 1 1 d .
H10A H 0.2814 1.0179 0.1970 0.082 Uiso 1 1 calc R
H10B H 0.3142 1.0300 0.2530 0.082 Uiso 1 1 calc R
C11 C 0.4129(4) 0.92567(16) 0.22824(8) 0.0600(7) Uani 1 1 d .
H11A H 0.4513 0.9057 0.1969 0.072 Uiso 1 1 calc R
H11B H 0.3071 0.8974 0.2378 0.072 Uiso 1 1 calc R
C12 C 0.5586(3) 0.91127(14) 0.26581(7) 0.0488(6) Uani 1 1 d .
H12 H 0.5136 0.9268 0.2979 0.059 Uiso 1 1 calc R
C13 C 0.7194(3) 0.96047(13) 0.25424(7) 0.0454(6) Uani 1 1 d .
C14 C 0.6131(4) 0.82622(14) 0.26842(7) 0.0517(6) Uani 1 1 d .
H14A H 0.6836 0.8177 0.2975 0.062 Uiso 1 1 calc R
H14B H 0.5079 0.7939 0.2706 0.062 Uiso 1 1 calc R
C15 C 0.7180(3) 0.80332(13) 0.22464(7) 0.0468(6) Uani 1 1 d .
C16 C 0.7347(4) 0.72708(14) 0.20915(8) 0.0580(7) Uani 1 1 d .
H16 H 0.6806 0.6878 0.2271 0.070 Uiso 1 1 calc R
C17 C 0.8282(4) 0.70811(15) 0.16838(9) 0.0675(8) Uani 1 1 d .
H17 H 0.8376 0.6564 0.1589 0.081 Uiso 1 1 calc R
C18 C 0.9090(4) 0.76531(14) 0.14121(8) 0.0594(7) Uani 1 1 d .
H18 H 0.9710 0.7520 0.1131 0.071 Uiso 1 1 calc R
C19 C 0.8988(3) 0.84269(13) 0.15522(8) 0.0466(6) Uani 1 1 d .
C20 C 0.8049(3) 0.86009(12) 0.19751(7) 0.0418(5) Uani 1 1 d .
C21 C 0.9844(3) 0.80523(13) 0.35471(7) 0.0444(5) Uani 1 1 d .
C22 C 1.0132(4) 0.74079(14) 0.32550(8) 0.0561(6) Uani 1 1 d .
H22 H 1.1068 0.7410 0.3034 0.067 Uiso 1 1 calc R
C23 C 0.9050(4) 0.67634(15) 0.32871(10) 0.0645(7) Uani 1 1 d .
H23 H 0.9262 0.6335 0.3088 0.077 Uiso 1 1 calc R
C24 C 0.7682(4) 0.67511(15) 0.36068(9) 0.0637(7) Uani 1 1 d .
H24 H 0.6972 0.6311 0.3632 0.076 Uiso 1 1 calc R
C25 C 0.7339(4) 0.73893(15) 0.38949(9) 0.0592(7) Uani 1 1 d .
H25 H 0.6383 0.7385 0.4109 0.071 Uiso 1 1 calc R
C26 C 0.8418(3) 0.80342(14) 0.38648(8) 0.0511(6) Uani 1 1 d .
H26 H 0.8185 0.8463 0.4061 0.061 Uiso 1 1 calc R
C27 C 1.2659(3) 0.87728(14) 0.40595(8) 0.0498(6) Uani 1 1 d .
C28 C 1.2371(4) 0.81997(16) 0.44099(8) 0.0631(7) Uani 1 1 d .
H28 H 1.1430 0.7855 0.4372 0.076 Uiso 1 1 calc R
C29 C 1.3453(5) 0.8135(2) 0.48108(10) 0.0836(10) Uani 1 1 d .
H29 H 1.3243 0.7749 0.5041 0.100 Uiso 1 1 calc R
C30 C 1.4828(6) 0.8635(2) 0.48708(12) 0.0928(11) Uani 1 1 d .
H30 H 1.5551 0.8591 0.5144 0.111 Uiso 1 1 calc R
C31 C 1.5165(4) 0.9203(2) 0.45343(13) 0.0850(10) Uani 1 1 d .
H31 H 1.6108 0.9545 0.4579 0.102 Uiso 1 1 calc R
C32 C 1.4090(4) 0.92661(16) 0.41254(10) 0.0650(7) Uani 1 1 d .
H32 H 1.4334 0.9644 0.3893 0.078 Uiso 1 1 calc R
C33 C 0.8209(3) 0.97349(13) 0.09638(7) 0.0451(6) Uani 1 1 d .
C34 C 0.8172(4) 1.05375(14) 0.09729(9) 0.0615(7) Uani 1 1 d .
H34 H 0.9106 1.0806 0.1117 0.074 Uiso 1 1 calc R
C35 C 0.6780(5) 1.09484(17) 0.07732(11) 0.0749(9) Uani 1 1 d .
H35 H 0.6780 1.1489 0.0786 0.090 Uiso 1 1 calc R
C36 C 0.5403(5) 1.05661(19) 0.05572(11) 0.0761(9) Uani 1 1 d .
H36 H 0.4467 1.0842 0.0420 0.091 Uiso 1 1 calc R
C37 C 0.5420(4) 0.9776(2) 0.05458(11) 0.0791(9) Uani 1 1 d .
H37 H 0.4487 0.9512 0.0398 0.095 Uiso 1 1 calc R
C38 C 0.6786(4) 0.93621(16) 0.07484(10) 0.0665(7) Uani 1 1 d .
H38 H 0.6755 0.8822 0.0741 0.080 Uiso 1 1 calc R
C39 C 1.1153(3) 0.87498(14) 0.07273(8) 0.0512(6) Uani 1 1 d .
C40 C 1.0797(4) 0.89092(16) 0.02440(8) 0.0607(7) Uani 1 1 d .
H40 H 0.9894 0.9254 0.0163 0.073 Uiso 1 1 calc R
C41 C 1.1782(5) 0.8556(2) -0.01192(10) 0.0820(10) Uani 1 1 d .
H41 H 1.1560 0.8676 -0.0444 0.098 Uiso 1 1 calc R
C42 C 1.3074(6) 0.8035(2) -0.00046(15) 0.0942(12) Uani 1 1 d .
H42 H 1.3708 0.7790 -0.0251 0.113 Uiso 1 1 calc R
C43 C 1.3442(5) 0.78725(18) 0.04668(15) 0.0971(12) Uani 1 1 d .
H43 H 1.4318 0.7512 0.0544 0.116 Uiso 1 1 calc R
C44 C 1.2519(4) 0.82404(16) 0.08319(11) 0.0741(8) Uani 1 1 d .
H44 H 1.2820 0.8145 0.1155 0.089 Uiso 1 1 calc R

loop_
_atom_site_aniso_label
_atom_site_aniso_U_11
_atom_site_aniso_U_22
_atom_site_aniso_U_33
_atom_site_aniso_U_23
_atom_site_aniso_U_13
_atom_site_aniso_U_12
P1 0.0443(3) 0.0533(4) 0.0382(3) 0.0007(3) 0.0030(3) -0.0004(3)
P2 0.0492(3) 0.0508(3) 0.0387(3) -0.0043(3) 0.0041(3) -0.0070(3)
O1 0.0589(10) 0.0517(9) 0.0368(7) -0.0084(6) -0.0077(8) 0.0135(8)
O2 0.0596(10) 0.0450(9) 0.0320(7) -0.0008(6) 0.0038(7) 0.0009(8)
C1 0.0529(14) 0.0407(12) 0.0328(10) -0.0027(9) 0.0008(11) -0.0031(12)
C2 0.0463(13) 0.0402(12) 0.0379(10) 0.0015(9) 0.0008(11) -0.0055(11)
C3 0.0599(15) 0.0572(14) 0.0383(11) -0.0052(10) -0.0069(12) -0.0017(14)
C4 0.0760(18) 0.0572(15) 0.0452(12) -0.0168(12) -0.0064(14) -0.0029(15)
C5 0.0682(16) 0.0465(14) 0.0524(13) -0.0109(11) 0.0025(14) 0.0067(13)
C6 0.0569(15) 0.0450(13) 0.0405(11) -0.0038(10) -0.0009(12) 0.0032(12)
C7 0.0760(18) 0.0563(14) 0.0475(12) -0.0071(11) -0.0069(14) 0.0174(15)
C8 0.0613(16) 0.0491(13) 0.0409(12) 0.0009(10) 0.0004(12) 0.0119(13)
C9 0.076(2) 0.0658(16) 0.0438(12) 0.0021(12) -0.0064(14) 0.0196(16)
C10 0.0634(18) 0.084(2) 0.0569(14) -0.0013(14) -0.0158(15) 0.0184(17)
C11 0.0553(16) 0.0744(17) 0.0501(13) 0.0011(13) -0.0048(13) 0.0041(14)
C12 0.0536(14) 0.0626(16) 0.0304(11) -0.0007(10) 0.0019(11) 0.0046(12)
C13 0.0563(15) 0.0538(13) 0.0261(10) -0.0014(9) -0.0011(11) 0.0096(12)
C14 0.0567(16) 0.0628(15) 0.0356(11) 0.0069(10) 0.0030(12) -0.0053(13)
C15 0.0521(14) 0.0518(13) 0.0364(11) 0.0007(10) -0.0018(11) -0.0025(12)
C16 0.0749(19) 0.0497(14) 0.0495(13) 0.0037(11) 0.0091(14) -0.0150(14)
C17 0.095(2) 0.0456(14) 0.0617(15) -0.0072(12) 0.0142(17) -0.0120(16)
C18 0.0793(19) 0.0553(15) 0.0437(13) -0.0103(11) 0.0142(14) -0.0060(14)
C19 0.0538(14) 0.0494(14) 0.0364(11) -0.0018(10) 0.0012(11) -0.0037(11)
C20 0.0494(13) 0.0441(12) 0.0319(10) -0.0008(9) -0.0021(10) -0.0008(11)
C21 0.0470(13) 0.0490(13) 0.0371(11) 0.0001(9) -0.0020(11) 0.0077(12)
C22 0.0575(16) 0.0587(16) 0.0520(13) -0.0055(11) -0.0009(14) 0.0044(14)
C23 0.080(2) 0.0506(15) 0.0631(16) -0.0091(12) -0.0061(16) -0.0013(15)
C24 0.076(2) 0.0540(15) 0.0607(15) 0.0080(12) -0.0166(16) -0.0157(15)
C25 0.0587(16) 0.0707(17) 0.0483(13) 0.0075(12) -0.0029(14) -0.0128(15)
C26 0.0544(15) 0.0541(14) 0.0448(12) -0.0023(10) -0.0004(12) -0.0017(13)
C27 0.0421(13) 0.0613(15) 0.0461(13) -0.0057(11) -0.0034(11) 0.0072(13)
C28 0.0624(17) 0.0785(18) 0.0484(13) 0.0014(13) -0.0097(14) 0.0050(16)
C29 0.086(2) 0.110(3) 0.0547(16) 0.0033(16) -0.0175(18) 0.019(2)
C30 0.086(3) 0.125(3) 0.0675(19) -0.030(2) -0.031(2) 0.026(3)
C31 0.0526(17) 0.103(2) 0.099(2) -0.048(2) -0.0151(19) 0.0062(19)
C32 0.0481(15) 0.0736(18) 0.0734(16) -0.0140(15) -0.0038(14) -0.0023(14)
C33 0.0499(14) 0.0487(13) 0.0369(11) -0.0001(9) 0.0089(11) -0.0056(11)
C34 0.0685(18) 0.0507(15) 0.0651(16) 0.0015(12) 0.0080(15) -0.0083(14)
C35 0.085(2) 0.0542(17) 0.086(2) 0.0147(15) 0.0190(19) 0.0068(17)
C36 0.071(2) 0.086(2) 0.0709(18) 0.0185(16) 0.0108(17) 0.0159(19)
C37 0.0606(19) 0.084(2) 0.093(2) 0.0001(17) -0.0122(18) -0.0032(17)
C38 0.0605(18) 0.0567(16) 0.0824(18) -0.0021(14) -0.0081(16) -0.0041(15)
C39 0.0525(15) 0.0494(14) 0.0516(13) -0.0028(10) 0.0151(12) -0.0076(13)
C40 0.0633(16) 0.0725(17) 0.0462(13) -0.0060(12) 0.0100(13) -0.0146(15)
C41 0.097(3) 0.098(2) 0.0520(16) -0.0199(16) 0.0241(18) -0.036(2)
C42 0.108(3) 0.069(2) 0.106(3) -0.0267(19) 0.067(2) -0.024(2)
C43 0.100(3) 0.0624(19) 0.129(3) 0.0056(19) 0.065(3) 0.0088(19)
C44 0.073(2) 0.0690(18) 0.0799(18) 0.0146(15) 0.0257(18) 0.0084(17)

loop_
_atom_type_symbol
_atom_type_description
_atom_type_scat_dispersion_real
_atom_type_scat_dispersion_imag
_atom_type_scat_source
C C 0.0033 0.0016 'International Tables Vol C Tables 4.2.6.8 and 6.1.1.4'
H H 0.0000 0.0000 'International Tables Vol C Tables 4.2.6.8 and 6.1.1.4'
O O 0.0106 0.0060 'International Tables Vol C Tables 4.2.6.8 and 6.1.1.4'
P P 0.1023 0.0942 'International Tables Vol C Tables 4.2.6.8 and 6.1.1.4'

loop_
_geom_angle_atom_site_label_1
_geom_angle_atom_site_label_2
_geom_angle_atom_site_label_3
_geom_angle
C21 P1 C27 101.64(11)
C21 P1 C2 101.21(10)
C27 P1 C2 101.70(10)
C33 P2 C19 101.24(11)
C33 P2 C39 102.97(11)
C19 P2 C39 101.39(10)
C1 O1 C13 119.53(17)
C20 O2 C13 119.25(16)
O1 C1 C6 122.6(2)
O1 C1 C2 115.58(19)
C6 C1 C2 121.86(18)
C1 C2 C3 117.8(2)
C1 C2 P1 117.42(15)
C3 C2 P1 124.74(19)
C4 C3 C2 121.0(2)
C4 C3 H3 119.5
C2 C3 H3 119.5
C5 C4 C3 119.8(2)
C5 C4 H4 120.1
C3 C4 H4 120.1
C4 C5 C6 121.5(2)
C4 C5 H5 119.2
C6 C5 H5 119.2
C1 C6 C5 118.0(2)
C1 C6 C7 120.20(19)
C5 C6 C7 121.8(2)
C6 C7 C8 112.5(2)
C6 C7 H7A 109.1
C8 C7 H7A 109.1
C6 C7 H7B 109.1
C8 C7 H7B 109.1
H7A C7 H7B 107.8
C13 C8 C9 110.0(2)
C13 C8 C7 110.15(18)
C9 C8 C7 112.0(2)
C13 C8 H8 108.2
C9 C8 H8 108.2
C7 C8 H8 108.2
C10 C9 C8 112.8(2)
C10 C9 H9A 109.0
C8 C9 H9A 109.0
C10 C9 H9B 109.0
C8 C9 H9B 109.0
H9A C9 H9B 107.8
C9 C10 C11 110.9(2)
C9 C10 H10A 109.5
C11 C10 H10A 109.5
C9 C10 H10B 109.5
C11 C10 H10B 109.5
H10A C10 H10B 108.0
C10 C11 C12 112.6(2)
C10 C11 H11A 109.1
C12 C11 H11A 109.1
C10 C11 H11B 109.1
C12 C11 H11B 109.1
H11A C11 H11B 107.8
C13 C12 C14 109.4(2)
C13 C12 C11 110.09(18)
C14 C12 C11 112.5(2)
C13 C12 H12 108.3
C14 C12 H12 108.3
C11 C12 H12 108.3
O2 C13 O1 103.91(18)
O2 C13 C12 111.16(18)
O1 C13 C12 110.33(16)
O2 C13 C8 105.63(17)
O1 C13 C8 111.51(19)
C12 C13 C8 113.8(2)
C15 C14 C12 111.05(18)
C15 C14 H14A 109.4
C12 C14 H14A 109.4
C15 C14 H14B 109.4
C12 C14 H14B 109.4
H14A C14 H14B 108.0
C16 C15 C20 117.3(2)
C16 C15 C14 123.1(2)
C20 C15 C14 119.7(2)
C17 C16 C15 121.7(2)
C17 C16 H16 119.1
C15 C16 H16 119.1
C16 C17 C18 120.1(2)
C16 C17 H17 119.9
C18 C17 H17 119.9
C17 C18 C19 120.8(2)
C17 C18 H18 119.6
C19 C18 H18 119.6
C18 C19 C20 117.7(2)
C18 C19 P2 125.56(18)
C20 C19 P2 116.62(16)
O2 C20 C15 122.40(19)
O2 C20 C19 115.25(18)
C15 C20 C19 122.3(2)
C26 C21 C22 117.9(2)
C26 C21 P1 123.05(17)
C22 C21 P1 119.0(2)
C23 C22 C21 120.9(3)
C23 C22 H22 119.5
C21 C22 H22 119.5
C24 C23 C22 120.3(2)
C24 C23 H23 119.9
C22 C23 H23 119.9
C23 C24 C25 120.1(3)
C23 C24 H24 119.9
C25 C24 H24 119.9
C24 C25 C26 119.8(3)
C24 C25 H25 120.1
C26 C25 H25 120.1
C25 C26 C21 120.9(2)
C25 C26 H26 119.5
C21 C26 H26 119.5
C32 C27 C28 117.7(2)
C32 C27 P1 118.0(2)
C28 C27 P1 124.2(2)
C29 C28 C27 121.2(3)
C29 C28 H28 119.4
C27 C28 H28 119.4
C30 C29 C28 119.9(3)
C30 C29 H29 120.0
C28 C29 H29 120.0
C29 C30 C31 120.9(3)
C29 C30 H30 119.6
C31 C30 H30 119.6
C30 C31 C32 119.5(3)
C30 C31 H31 120.2
C32 C31 H31 120.2
C27 C32 C31 120.8(3)
C27 C32 H32 119.6
C31 C32 H32 119.6
C34 C33 C38 117.1(2)
C34 C33 P2 118.1(2)
C38 C33 P2 124.77(19)
C35 C34 C33 121.4(3)
C35 C34 H34 119.3
C33 C34 H34 119.3
C36 C35 C34 120.3(3)
C36 C35 H35 119.9
C34 C35 H35 119.9
C37 C36 C35 119.0(3)
C37 C36 H36 120.5
C35 C36 H36 120.5
C36 C37 C38 121.2(3)
C36 C37 H37 119.4
C38 C37 H37 119.4
C37 C38 C33 121.0(3)
C37 C38 H38 119.5
C33 C38 H38 119.5
C40 C39 C44 118.1(2)
C40 C39 P2 124.5(2)
C44 C39 P2 117.1(2)
C39 C40 C41 120.0(3)
C39 C40 H40 120.0
C41 C40 H40 120.0
C42 C41 C40 120.4(3)
C42 C41 H41 119.8
C40 C41 H41 119.8
C43 C42 C41 120.3(3)
C43 C42 H42 119.9
C41 C42 H42 119.9
C42 C43 C44 119.9(4)
C42 C43 H43 120.0
C44 C43 H43 120.0
C43 C44 C39 121.2(3)
C43 C44 H44 119.4
C39 C44 H44 119.4

loop_
_geom_bond_atom_site_label_1
_geom_bond_atom_site_label_2
_geom_bond_distance
P1 C21 1.821(3)
P1 C27 1.831(2)
P1 C2 1.834(2)
P2 C33 1.825(2)
P2 C19 1.838(2)
P2 C39 1.838(2)
O1 C1 1.373(2)
O1 C13 1.443(3)
O2 C20 1.377(2)
O2 C13 1.419(2)
C1 C6 1.384(3)
C1 C2 1.391(3)
C2 C3 1.392(3)
C3 C4 1.375(3)
C3 H3 0.9300
C4 C5 1.363(3)
C4 H4 0.9300
C5 C6 1.388(3)
C5 H5 0.9300
C6 C7 1.501(3)
C7 C8 1.525(3)
C7 H7A 0.9700
C7 H7B 0.9700
C8 C13 1.520(3)
C8 C9 1.524(3)
C8 H8 0.9800
C9 C10 1.505(4)
C9 H9A 0.9700
C9 H9B 0.9700
C10 C11 1.520(4)
C10 H10A 0.9700
C10 H10B 0.9700
C11 C12 1.526(3)
C11 H11A 0.9700
C11 H11B 0.9700
C12 C13 1.511(3)
C12 C14 1.522(3)
C12 H12 0.9800
C14 C15 1.491(3)
C14 H14A 0.9700
C14 H14B 0.9700
C15 C16 1.385(3)
C15 C20 1.392(3)
C16 C17 1.362(3)
C16 H16 0.9300
C17 C18 1.376(3)
C17 H17 0.9300
C18 C19 1.388(3)
C18 H18 0.9300
C19 C20 1.392(3)
C21 C26 1.384(3)
C21 C22 1.385(3)
C22 C23 1.379(4)
C22 H22 0.9300
C23 C24 1.354(4)
C23 H23 0.9300
C24 C25 1.377(3)
C24 H24 0.9300
C25 C26 1.378(3)
C25 H25 0.9300
C26 H26 0.9300
C27 C32 1.384(4)
C27 C28 1.394(3)
C28 C29 1.374(4)
C28 H28 0.9300
C29 C30 1.357(5)
C29 H29 0.9300
C30 C31 1.369(5)
C30 H30 0.9300
C31 C32 1.388(4)
C31 H31 0.9300
C32 H32 0.9300
C33 C34 1.381(3)
C33 C38 1.382(3)
C34 C35 1.378(4)
C34 H34 0.9300
C35 C36 1.364(4)
C35 H35 0.9300
C36 C37 1.360(4)
C36 H36 0.9300
C37 C38 1.369(4)
C37 H37 0.9300
C38 H38 0.9300
C39 C40 1.381(3)
C39 C44 1.382(4)
C40 C41 1.383(4)
C40 H40 0.9300
C41 C42 1.360(5)
C41 H41 0.9300
C42 C43 1.352(5)
C42 H42 0.9300
C43 C44 1.374(4)
C43 H43 0.9300
C44 H44 0.9300

loop_
_geom_torsion_atom_site_label_1
_geom_torsion_atom_site_label_2
_geom_torsion_atom_site_label_3
_geom_torsion_atom_site_label_4
_geom_torsion
C13 O1 C1 C6 -8.4(3)
C13 O1 C1 C2 172.28(18)
O1 C1 C2 C3 -178.0(2)
C6 C1 C2 C3 2.6(3)
O1 C1 C2 P1 4.7(3)
C6 C1 C2 P1 -174.64(18)
C21 P1 C2 C1 -74.30(18)
C27 P1 C2 C1 -178.84(17)
C21 P1 C2 C3 108.7(2)
C27 P1 C2 C3 4.1(2)
C1 C2 C3 C4 -1.3(4)
P1 C2 C3 C4 175.70(19)
C2 C3 C4 C5 0.0(4)
C3 C4 C5 C6 0.1(4)
O1 C1 C6 C5 178.2(2)
C2 C1 C6 C5 -2.5(3)
O1 C1 C6 C7 -2.4(3)
C2 C1 C6 C7 176.9(2)
C4 C5 C6 C1 1.1(4)
C4 C5 C6 C7 -178.3(2)
C1 C6 C7 C8 -17.4(3)
C5 C6 C7 C8 162.0(2)
C6 C7 C8 C13 45.1(3)
C6 C7 C8 C9 167.9(2)
C13 C8 C9 C10 53.9(3)
C7 C8 C9 C10 -68.9(3)
C8 C9 C10 C11 -54.8(3)
C9 C10 C11 C12 54.6(3)
C10 C11 C12 C13 -53.6(3)
C10 C11 C12 C14 -175.9(2)
C20 O2 C13 O1 80.3(2)
C20 O2 C13 C12 -38.3(3)
C20 O2 C13 C8 -162.2(2)
C1 O1 C13 O2 151.17(17)
C1 O1 C13 C12 -89.6(2)
C1 O1 C13 C8 37.8(3)
C14 C12 C13 O2 58.8(2)
C11 C12 C13 O2 -65.2(2)
C14 C12 C13 O1 -55.9(2)
C11 C12 C13 O1 -179.96(17)
C14 C12 C13 C8 177.92(17)
C11 C12 C13 C8 53.9(3)
C9 C8 C13 O2 68.3(3)
C7 C8 C13 O2 -167.8(2)
C9 C8 C13 O1 -179.42(18)
C7 C8 C13 O1 -55.5(3)
C9 C8 C13 C12 -53.9(3)
C7 C8 C13 C12 70.0(3)
C13 C12 C14 C15 -50.0(3)
C11 C12 C14 C15 72.6(3)
C12 C14 C15 C16 -158.0(2)
C12 C14 C15 C20 22.2(3)
C20 C15 C16 C17 -1.6(4)
C14 C15 C16 C17 178.5(2)
C15 C16 C17 C18 -0.2(5)
C16 C17 C18 C19 1.0(5)
C17 C18 C19 C20 0.1(4)
C17 C18 C19 P2 176.5(2)
C33 P2 C19 C18 108.8(2)
C39 P2 C19 C18 2.9(3)
C33 P2 C19 C20 -74.82(19)
C39 P2 C19 C20 179.31(19)
C13 O2 C20 C15 8.7(3)
C13 O2 C20 C19 -174.06(19)
C16 C15 C20 O2 179.9(2)
C14 C15 C20 O2 -0.3(3)
C16 C15 C20 C19 2.8(4)
C14 C15 C20 C19 -177.3(2)
C18 C19 C20 O2 -179.3(2)
P2 C19 C20 O2 3.9(3)
C18 C19 C20 C15 -2.1(4)
P2 C19 C20 C15 -178.80(19)
C27 P1 C21 C26 74.3(2)
C2 P1 C21 C26 -30.3(2)
C27 P1 C21 C22 -105.2(2)
C2 P1 C21 C22 150.23(19)
C26 C21 C22 C23 -1.2(3)
P1 C21 C22 C23 178.30(19)
C21 C22 C23 C24 0.0(4)
C22 C23 C24 C25 1.3(4)
C23 C24 C25 C26 -1.5(4)
C24 C25 C26 C21 0.2(4)
C22 C21 C26 C25 1.1(3)
P1 C21 C26 C25 -178.41(19)
C21 P1 C27 C32 173.59(19)
C2 P1 C27 C32 -82.2(2)
C21 P1 C27 C28 -2.5(2)
C2 P1 C27 C28 101.7(2)
C32 C27 C28 C29 1.0(4)
P1 C27 C28 C29 177.2(2)
C27 C28 C29 C30 0.1(4)
C28 C29 C30 C31 -0.5(5)
C29 C30 C31 C32 -0.3(5)
C28 C27 C32 C31 -1.8(4)
P1 C27 C32 C31 -178.2(2)
C30 C31 C32 C27 1.4(4)
C19 P2 C33 C34 139.20(19)
C39 P2 C33 C34 -116.17(19)
C19 P2 C33 C38 -39.5(2)
C39 P2 C33 C38 65.1(2)
C38 C33 C34 C35 -0.4(4)
P2 C33 C34 C35 -179.2(2)
C33 C34 C35 C36 -0.5(4)
C34 C35 C36 C37 0.5(4)
C35 C36 C37 C38 0.3(5)
C36 C37 C38 C33 -1.1(5)
C34 C33 C38 C37 1.2(4)
P2 C33 C38 C37 179.9(2)
C33 P2 C39 C40 14.5(2)
C19 P2 C39 C40 119.0(2)
C33 P2 C39 C44 -172.1(2)
C19 P2 C39 C44 -67.6(2)
C44 C39 C40 C41 0.7(4)
P2 C39 C40 C41 174.0(2)
C39 C40 C41 C42 1.8(4)
C40 C41 C42 C43 -1.8(5)
C41 C42 C43 C44 -0.7(5)
C42 C43 C44 C39 3.2(5)
C40 C39 C44 C43 -3.2(4)
P2 C39 C44 C43 -177.0(2)
